data_4115368
loop_
_publ_author_name
'Takashi Ohhara'
'Susumu Ikeda'
'Hiroyuki Imura'
'Hidehiro Uekusa'
'Yuji Ohashi'
'Ichiro Tanaka'
'Nobuo Niimura'

_publ_section_title
;
 Direct Observation of Deuterium Migration in Crystalline-State Reaction
 by Single Crystal Neutron Diffraction IV. "Hula-Twist" Rotation of a Long
 Alkyl Radical Produced by Photoirradiation
;
_journal_name_full 'Journal of the American Chemical Society'
_journal_page_first 14736
_journal_page_last 14740
_journal_paper_doi 10.1021/ja027872g
_journal_volume 124
_journal_year 2002
_chemical_formula_sum 'C21 H14 Co D18 N5 O8'
_chemical_formula_weight 559.6
_chemical_name_systematic
; 
[(R)-1,2-bis(ethoxycarbonyl)ethyl-d1a](pyridine-d5)-
bis(dimethylglyoxymato-d6)cobalt(III)
;
_space_group_IT_number 19
_symmetry_cell_setting orthorhombic
_symmetry_space_group_name_Hall 'P 2ac 2ab'
_symmetry_space_group_name_H-M 'P 21 21 21'
_atom_sites_solution_hydrogens geom
_atom_sites_solution_primary direct
_atom_sites_solution_secondary difmap
_audit_creation_method SHELXL-97
_cell_angle_alpha 90.00
_cell_angle_beta 90.00
_cell_angle_gamma 90.00
_cell_formula_units_Z 4
_cell_length_a 9.133(1)
_cell_length_b 16.813(1)
_cell_length_c 16.911(1)
_cell_measurement_reflns_used 2592
_cell_measurement_temperature 293(2)
_cell_measurement_theta_max 45.65
_cell_measurement_theta_min 2.96
_cell_volume 2596.7(4)
_computing_cell_refinement 'DENZO (Otwinowski & Minor, 1997)'
_computing_data_reduction 'DENZO (Otwinowski & Minor, 1997)'
_computing_publication_material 'SHELXL-97 (Sheldrick, 1997)'
_computing_structure_refinement 'SHELXL-97 (Sheldrick, 1997)'
_computing_structure_solution none
_diffrn_ambient_temperature 293(2)
_diffrn_measured_fraction_theta_full 0.942
_diffrn_measured_fraction_theta_max 0.942
_diffrn_measurement_device_type BIX-3
_diffrn_measurement_method '0.1deg \w scan'
_diffrn_radiation_monochromator 'bent Si crystal'
_diffrn_radiation_probe neutron
_diffrn_radiation_source 'JRR-3M atomic reactor'
_diffrn_radiation_type Neutron
_diffrn_radiation_wavelength 1.23000
_diffrn_reflns_av_R_equivalents 0.068
_diffrn_reflns_av_sigmaI/netI 0.0430
_diffrn_reflns_limit_h_max 10
_diffrn_reflns_limit_h_min 0
_diffrn_reflns_limit_k_max 19
_diffrn_reflns_limit_k_min 0
_diffrn_reflns_limit_l_max 19
_diffrn_reflns_limit_l_min 0
_diffrn_reflns_number 2300
_diffrn_reflns_theta_full 45.65
_diffrn_reflns_theta_max 45.65
_diffrn_reflns_theta_min 2.96
_diffrn_standards_decay_% none
_diffrn_standards_interval_count none
_diffrn_standards_interval_time none
_diffrn_standards_number none
_exptl_absorpt_coefficient_mu 0.236
_exptl_crystal_colour red
_exptl_crystal_density_diffrn 1.387
_exptl_crystal_description plate
_exptl_crystal_F_000 121
_exptl_crystal_size_max 1.5
_exptl_crystal_size_mid 1.0
_exptl_crystal_size_min 0.8
_refine_diff_density_max 0.133
_refine_diff_density_min -0.119
_refine_diff_density_rms 0.027
_refine_ls_abs_structure_details 'Flack H D (1983), Acta Cryst. A39, 876-881'
_refine_ls_abs_structure_Flack 0(10)
_refine_ls_extinction_method none
_refine_ls_goodness_of_fit_ref 2.754
_refine_ls_hydrogen_treatment mixed
_refine_ls_matrix_type full
_refine_ls_number_parameters 423
_refine_ls_number_reflns 2300
_refine_ls_number_restraints 1
_refine_ls_restrained_S_all 2.753
_refine_ls_R_factor_all 0.1319
_refine_ls_R_factor_gt 0.1256
_refine_ls_shift/su_max 0.006
_refine_ls_shift/su_mean 0.001
_refine_ls_structure_factor_coef Fsqd
_refine_ls_weighting_details 'calc w=1/[\s^2^(Fo^2^)+(0.1000P)^2^+0.0000P] where P=(Fo^2^+2Fc^2^)/3'
_refine_ls_weighting_scheme calc
_refine_ls_wR_factor_gt 0.3065
_refine_ls_wR_factor_ref 0.3098
_reflns_number_gt 2213
_reflns_number_total 2300
_reflns_threshold_expression >2sigma(I)
_cod_data_source_file ja027872g-2_s1_2.cif
_cod_data_source_block neutron
_cod_database_code 4115368

loop_
_symmetry_equiv_pos_as_xyz
'x, y, z'
'-x+1/2, -y, z+1/2'
'-x, y+1/2, -z+1/2'
'x+1/2, -y+1/2, -z'

loop_
_atom_site_label
_atom_site_type_symbol
_atom_site_fract_x
_atom_site_fract_y
_atom_site_fract_z
_atom_site_U_iso_or_equiv
_atom_site_adp_type
_atom_site_occupancy
_atom_site_symmetry_multiplicity
_atom_site_calc_flag
_atom_site_refinement_flags
_atom_site_disorder_assembly
_atom_site_disorder_group
Co1 Co 0.5169(10) 0.9992(5) 0.4758(5) 0.022(2) Uani 1 1 d . . .
N1 N 0.3201(3) 0.98650(19) 0.43953(16) 0.0304(8) Uani 1 1 d . A .
N2 N 0.4904(4) 0.89222(18) 0.5035(2) 0.0373(9) Uani 1 1 d . A .
N3 N 0.7107(3) 1.01097(17) 0.5099(2) 0.0344(9) Uani 1 1 d . A .
N4 N 0.5393(3) 1.10784(15) 0.45046(16) 0.0240(7) Uani 1 1 d . A .
O1 O 0.2449(6) 1.0464(4) 0.4067(3) 0.0411(15) Uani 1 1 d . . .
O2 O 0.5916(9) 0.8491(4) 0.5419(4) 0.061(2) Uani 1 1 d . . .
O3 O 0.7922(6) 0.9512(4) 0.5394(4) 0.0481(17) Uani 1 1 d . . .
O4 O 0.4328(7) 1.1523(3) 0.4211(4) 0.0450(16) Uani 1 1 d . . .
C1 C 0.2595(5) 0.9193(3) 0.4544(3) 0.0420(13) Uani 1 1 d . . .
C2 C 0.3580(5) 0.8621(3) 0.4915(3) 0.0451(13) Uani 1 1 d . A .
C3 C 0.7685(5) 1.0816(3) 0.5028(3) 0.0416(13) Uani 1 1 d . . .
C4 C 0.6663(5) 1.1402(2) 0.4671(3) 0.0347(12) Uani 1 1 d . A .
C5 C 0.1042(6) 0.8994(4) 0.4351(4) 0.0609(18) Uani 1 1 d . A .
C6 C 0.3278(9) 0.7801(3) 0.5193(4) 0.085(2) Uani 1 1 d . . .
C7 C 0.9238(7) 1.1012(4) 0.5230(5) 0.077(2) Uani 1 1 d . A .
C8 C 0.7008(8) 1.2246(3) 0.4564(5) 0.078(2) Uani 1 1 d . . .
N5 N 0.4390(3) 1.02899(15) 0.58529(16) 0.0202(7) Uani 1 1 d . A .
C9 C 0.5016(5) 1.0006(3) 0.6514(3) 0.0351(12) Uani 1 1 d . . .
C10 C 0.4394(6) 1.0062(3) 0.7252(3) 0.0476(14) Uani 1 1 d . A .
C11 C 0.3059(6) 1.0476(5) 0.7338(3) 0.0616(19) Uani 1 1 d . . .
C12 C 0.2427(6) 1.0780(4) 0.6671(3) 0.0544(16) Uani 1 1 d . A .
C13 C 0.3136(5) 1.0693(3) 0.5949(2) 0.0339(12) Uani 1 1 d . . .
C14 C 0.5777(3) 0.96380(15) 0.36146(16) 0.0321(14) Uiso 0.668(4) 1 d PG A 1
C15 C 0.6324(4) 1.03331(15) 0.31366(18) 0.0301(13) Uiso 0.668(4) 1 d PG A 1
O5 O 0.7579(4) 1.05775(18) 0.3121(2) 0.0419(17) Uiso 0.668(4) 1 d PG A 1
O6 O 0.5223(4) 1.06750(18) 0.2734(2) 0.053(2) Uiso 0.668(4) 1 d PG A 1
C16 C 0.5586(6) 1.1359(2) 0.2278(2) 0.087(3) Uiso 0.668(4) 1 d PG A 1
H16A H 0.6503 1.1270 0.2002 0.146(6) Uiso 0.668(4) 1 d PG A 1
H16B H 0.5709 1.1814 0.2624 0.146(6) Uiso 0.668(4) 1 d PG A 1
C17 C 0.4405(7) 1.1525(3) 0.1694(3) 0.106(4) Uiso 0.668(4) 1 d PG A 1
H17A H 0.4351 1.1096 0.1320 0.173(7) Uiso 0.668(4) 1 d PG A 1
H17B H 0.4618 1.2012 0.1420 0.173(7) Uiso 0.668(4) 1 d PG A 1
H17C H 0.3486 1.1575 0.1964 0.173(7) Uiso 0.668(4) 1 d PG A 1
C18 C 0.6936(3) 0.89839(16) 0.36245(18) 0.0316(13) Uiso 0.668(4) 1 d PG A 1
H18A H 0.6622 0.8560 0.3975 0.061(3) Uiso 0.667(18) 1 d PG B 1
H18B H 0.7846 0.9198 0.3830 0.061(3) Uiso 0.667(18) 1 d PG B 1
C19 C 0.7205(4) 0.86392(18) 0.2789(2) 0.0398(15) Uiso 0.668(4) 1 d PG A 1
O7 O 0.6456(5) 0.8767(2) 0.22119(18) 0.076(3) Uiso 0.668(4) 1 d PG A 1
O8 O 0.8349(5) 0.8147(2) 0.2815(3) 0.070(3) Uiso 0.668(4) 1 d PG A 1
C20 C 0.8446(6) 0.7760(3) 0.2069(3) 0.078(2) Uiso 0.668(4) 1 d PG A 1
H20A H 0.8664 0.8138 0.1652 0.142(6) Uiso 0.668(4) 1 d PG A 1
H20B H 0.7538 0.7489 0.1943 0.142(6) Uiso 0.668(4) 1 d PG A 1
C21 C 0.9764(7) 0.7133(3) 0.2175(4) 0.124(5) Uiso 0.668(4) 1 d PG A 1
H21A H 1.0684 0.7407 0.2142 0.169(8) Uiso 0.668(4) 1 d PG A 1
H21B H 0.9711 0.6739 0.1766 0.169(8) Uiso 0.668(4) 1 d PG A 1
H21C H 0.9683 0.6879 0.2682 0.169(8) Uiso 0.668(4) 1 d PG A 1
D14A D 0.4762(8) 0.9401(4) 0.3364(4) 0.0343(16) Uiso 0.654(11) 1 d P A 1
C14B C 0.6347(6) 0.9512(3) 0.3824(3) 0.0321(14) Uiso 0.33 1 d PG A 2
C15B C 0.6781(7) 1.0198(3) 0.3321(4) 0.0301(13) Uiso 0.33 1 d PG A 2
O5B O 0.7944(8) 1.0548(4) 0.3368(5) 0.0419(17) Uiso 0.33 1 d PG A 2
O6B O 0.5732(9) 1.0388(4) 0.2788(4) 0.053(2) Uiso 0.33 1 d PG A 2
C16B C 0.5996(12) 1.1114(4) 0.2339(5) 0.087(3) Uiso 0.33 1 d PGD A 2
H16C H 0.6990(17) 1.1054(5) 0.1976(6) 0.146(6) Uiso 0.33 1 calc PRD A 2
H16D H 0.6136(13) 1.1623(7) 0.2740(7) 0.146(6) Uiso 0.33 1 calc PR A 2
C17B C 0.4657(14) 1.1234(5) 0.1814(6) 0.106(4) Uiso 0.33 1 d PG A 2
H17D H 0.4575 1.0797 0.1452 0.173(7) Uiso 0.33 1 calc PR A 2
H17E H 0.4759 1.1721 0.1523 0.173(7) Uiso 0.33 1 calc PR A 2
H17F H 0.3794 1.1260 0.2137 0.173(7) Uiso 0.33 1 calc PR A 2
C18B C 0.5485(7) 0.8864(3) 0.3375(4) 0.0316(13) Uiso 0.33 1 d PG A 2
H18C H 0.5252(10) 0.8439(11) 0.3740(10) 0.061(3) Uiso 0.33 1 calc PR B 2
H18D H 0.457(2) 0.9091(7) 0.3194(6) 0.061(3) Uiso 0.33 1 calc PR B 2
C19B C 0.6286(9) 0.8510(4) 0.2665(4) 0.0398(15) Uiso 0.33 1 d PG A 2
O7B O 0.5695(11) 0.8347(5) 0.2062(4) 0.076(3) Uiso 0.33 1 d PG A 2
O8B O 0.7678(9) 0.8298(4) 0.2815(4) 0.070(3) Uiso 0.33 1 d PG A 2
C20B C 0.8664(12) 0.7884(5) 0.2167(6) 0.078(2) Uiso 0.33 1 d PG A 2
H20C H 0.793(3) 0.7446(19) 0.1769(17) 0.142(6) Uiso 0.33 1 calc PR A 2
H20D H 0.919(3) 0.838(2) 0.1741(18) 0.142(6) Uiso 0.33 1 calc PR A 2
C21B C 0.9821(13) 0.7434(6) 0.2560(7) 0.124(5) Uiso 0.33 1 d PG A 2
H21D H 0.9461 0.7229 0.3053 0.169(8) Uiso 0.33 1 calc PR A 2
H21E H 1.0643 0.7776 0.2658 0.169(8) Uiso 0.33 1 calc PR A 2
H21F H 1.0120 0.7000 0.2227 0.169(8) Uiso 0.33 1 calc PR A 2
D14B D 0.7354(16) 0.9262(7) 0.3986(8) 0.0343(16) Uiso 0.35 1 d P A 2
HO1 H 0.3324(13) 1.1029(7) 0.4079(6) 0.061(3) Uani 1 1 d . . .
HO3 H 0.7030(13) 0.9036(6) 0.5402(6) 0.062(3) Uani 1 1 d . . .
D9 D 0.6054(8) 0.9694(5) 0.6426(3) 0.083(2) Uani 1 1 d . A .
D10 D 0.4949(9) 0.9840(6) 0.7770(3) 0.101(3) Uani 1 1 d . . .
D11 D 0.2540(9) 1.0531(8) 0.7894(3) 0.145(4) Uani 1 1 d . A .
D12 D 0.1425(7) 1.1118(6) 0.6687(4) 0.113(3) Uani 1 1 d . . .
D13 D 0.2636(7) 1.0935(4) 0.5399(3) 0.0653(17) Uani 1 1 d . A .
D5A D 0.0553(9) 0.9465(8) 0.4089(8) 0.130(4) Uani 1 1 d . . .
D5B D 0.0452(10) 0.8929(9) 0.4856(5) 0.122(4) Uani 1 1 d . . .
D5C D 0.0949(9) 0.8553(7) 0.3986(7) 0.177(4) Uani 1 1 d . . .
D6A D 0.2230(12) 0.7648(5) 0.5034(10) 0.166(6) Uani 1 1 d . A .
D6B D 0.330(2) 0.7772(6) 0.5775(7) 0.206(6) Uani 1 1 d . A .
D6C D 0.3806(18) 0.7393(6) 0.4860(10) 0.183(6) Uani 1 1 d . A .
D7A D 0.9602(10) 1.0654(8) 0.5647(10) 0.162(5) Uani 1 1 d . . .
D7B D 0.9258(9) 1.1546(7) 0.5533(9) 0.177(4) Uani 1 1 d . . .
D7C D 0.9913(8) 1.1070(10) 0.4766(6) 0.155(5) Uani 1 1 d . . .
D8A D 0.6229(18) 1.2535(5) 0.4208(10) 0.174(6) Uani 1 1 d . A .
D8B D 0.7875(13) 1.2336(5) 0.4237(10) 0.206(5) Uani 1 1 d . A .
D8C D 0.719(2) 1.2563(4) 0.5041(8) 0.212(8) Uani 1 1 d . A .

loop_
_atom_site_aniso_label
_atom_site_aniso_U_11
_atom_site_aniso_U_22
_atom_site_aniso_U_33
_atom_site_aniso_U_23
_atom_site_aniso_U_13
_atom_site_aniso_U_12
Co1 0.029(5) 0.025(4) 0.011(4) 0.012(3) -0.007(4) -0.018(4)
N1 0.0190(14) 0.0503(16) 0.0219(13) -0.0131(14) 0.0045(12) -0.0135(14)
N2 0.0266(16) 0.0275(13) 0.058(2) -0.0064(15) 0.0160(15) -0.0017(14)
N3 0.0198(16) 0.0284(14) 0.0549(19) 0.0034(15) 0.0094(15) -0.0007(13)
N4 0.0263(15) 0.0185(11) 0.0271(14) 0.0063(12) 0.0062(13) 0.0047(12)
O1 0.023(3) 0.072(3) 0.028(2) 0.011(3) -0.005(2) 0.013(3)
O2 0.077(5) 0.042(3) 0.064(4) 0.004(3) 0.025(4) 0.014(3)
O3 0.017(3) 0.076(4) 0.051(3) 0.004(3) 0.000(3) 0.011(3)
O4 0.047(3) 0.040(3) 0.048(3) 0.013(3) 0.005(3) 0.010(3)
C1 0.029(2) 0.062(3) 0.035(2) -0.020(2) 0.011(2) -0.025(2)
C2 0.041(3) 0.042(2) 0.053(3) -0.015(2) 0.034(2) -0.021(2)
C3 0.022(2) 0.049(3) 0.054(3) 0.002(2) 0.001(2) -0.008(2)
C4 0.024(2) 0.0218(17) 0.058(3) -0.008(2) 0.007(2) -0.0027(19)
C5 0.039(3) 0.090(4) 0.054(3) -0.004(3) -0.008(3) -0.016(3)
C6 0.108(5) 0.052(3) 0.094(4) -0.026(3) 0.043(4) -0.057(3)
C7 0.046(3) 0.084(4) 0.099(5) -0.025(4) -0.013(4) -0.023(3)
C8 0.102(5) 0.019(2) 0.115(5) 0.006(3) 0.025(5) -0.030(3)
N5 0.0182(13) 0.0187(11) 0.0237(13) -0.0079(11) 0.0031(12) 0.0081(11)
C9 0.027(2) 0.051(2) 0.028(2) 0.006(2) -0.0023(18) 0.024(2)
C10 0.037(3) 0.079(3) 0.027(2) -0.001(2) 0.002(2) 0.021(3)
C11 0.034(3) 0.127(5) 0.024(2) 0.014(3) -0.007(2) 0.017(3)
C12 0.038(3) 0.100(4) 0.025(2) -0.011(3) 0.010(2) 0.020(3)
C13 0.026(2) 0.056(2) 0.0198(19) -0.002(2) 0.0027(19) 0.014(2)
HO1 0.069(7) 0.078(6) 0.036(5) 0.013(5) -0.002(5) 0.018(6)
HO3 0.069(6) 0.073(6) 0.045(5) -0.020(5) 0.022(5) 0.031(6)
D9 0.081(4) 0.134(5) 0.033(3) 0.006(4) -0.008(3) 0.064(4)
D10 0.098(5) 0.167(7) 0.037(3) 0.002(4) -0.028(3) 0.070(5)
D11 0.111(5) 0.299(12) 0.025(3) 0.032(5) 0.036(3) 0.098(7)
D12 0.048(3) 0.235(8) 0.055(4) -0.011(5) 0.007(3) 0.095(4)
D13 0.074(4) 0.091(4) 0.031(2) 0.007(3) -0.003(3) 0.053(3)
D5A 0.035(4) 0.178(9) 0.179(9) 0.039(8) -0.031(5) -0.020(6)
D5B 0.077(5) 0.216(11) 0.073(5) 0.013(7) 0.024(4) -0.033(7)
D5C 0.059(5) 0.271(8) 0.200(7) -0.182(6) 0.057(5) -0.072(6)
D6A 0.117(7) 0.083(4) 0.300(16) 0.056(7) -0.019(10) -0.070(5)
D6B 0.403(18) 0.107(5) 0.109(7) 0.038(5) 0.014(11) -0.136(8)
D6C 0.232(13) 0.065(5) 0.254(14) -0.034(7) 0.121(11) -0.028(7)
D7A 0.068(5) 0.179(9) 0.239(14) 0.027(10) -0.039(8) -0.077(6)
D7B 0.059(4) 0.164(6) 0.307(12) -0.129(7) -0.037(6) -0.060(5)
D7C 0.044(4) 0.309(14) 0.112(7) -0.019(9) 0.026(4) -0.090(6)
D8A 0.200(12) 0.054(4) 0.267(15) 0.045(7) -0.050(12) -0.043(6)
D8B 0.140(7) 0.064(4) 0.414(15) 0.083(7) 0.170(8) 0.017(5)
D8C 0.44(2) 0.037(3) 0.160(9) -0.036(4) -0.031(13) -0.080(7)

loop_
_atom_type_symbol
_atom_type_description
_atom_type_scat_dispersion_real
_atom_type_scat_source
C C .66484 'International Tables Vol C Tables 4.4.4.1'
H H -.37409 'International Tables Vol C Tables 4.4.4.1'
N N .936 'International Tables Vol C Tables 4.4.4.1'
O O .5803 'International Tables Vol C Tables 4.4.4.1'
Co Co .278 'International Tables Vol C Tables 4.4.4.1'
D D .6674 'International Tables Vol C Tables 4.4.4.1'

loop_
_geom_angle_atom_site_label_1
_geom_angle_atom_site_label_2
_geom_angle_atom_site_label_3
_geom_angle
N3 Co1 N2 98.5(4)
N3 Co1 N4 82.2(4)
N2 Co1 N4 178.2(6)
N3 Co1 N1 179.1(6)
N2 Co1 N1 81.5(4)
N4 Co1 N1 97.9(4)
N3 Co1 N5 91.4(4)
N2 Co1 N5 87.9(4)
N4 Co1 N5 90.3(4)
N1 Co1 N5 89.5(4)
N3 Co1 C14B 77.6(4)
N2 Co1 C14B 83.3(4)
N4 Co1 C14B 98.5(4)
N1 Co1 C14B 101.5(4)
N5 Co1 C14B 164.7(5)
N3 Co1 C14 93.6(4)
N2 Co1 C14 89.6(4)
N4 Co1 C14 92.1(4)
N1 Co1 C14 85.5(3)
N5 Co1 C14 174.7(5)
C14B Co1 C14 18.31(19)
C1 N1 O1 121.5(4)
C1 N1 Co1 116.2(4)
O1 N1 Co1 122.1(4)
C2 N2 O2 119.7(4)
C2 N2 Co1 116.5(4)
O2 N2 Co1 123.4(5)
C3 N3 O3 119.3(4)
C3 N3 Co1 116.8(4)
O3 N3 Co1 123.9(4)
C4 N4 O4 119.8(4)
C4 N4 Co1 116.6(4)
O4 N4 Co1 123.5(4)
N1 C1 C2 113.5(4)
N1 C1 C5 124.4(5)
C2 C1 C5 122.1(5)
N2 C2 C1 112.1(4)
N2 C2 C6 118.4(5)
C1 C2 C6 129.5(5)
N3 C3 C4 112.7(4)
N3 C3 C7 124.3(5)
C4 C3 C7 122.9(5)
N4 C4 C8 124.4(5)
N4 C4 C3 111.6(3)
C8 C4 C3 123.8(5)
D5C C5 D5A 106.2(11)
D5C C5 D5B 114.0(12)
D5A C5 D5B 102.6(11)
D5C C5 C1 113.2(8)
D5A C5 C1 109.9(8)
D5B C5 C1 110.2(7)
D6B C6 D6C 121.0(15)
D6B C6 D6A 105.5(16)
D6C C6 D6A 97.4(13)
D6B C6 C2 111.0(8)
D6C C6 C2 111.5(9)
D6A C6 C2 108.8(9)
D7A C7 D7C 114.4(13)
D7A C7 D7B 99.8(13)
D7C C7 D7B 107.0(13)
D7A C7 C3 110.4(9)
D7C C7 C3 115.2(8)
D7B C7 C3 108.7(8)
D8B C8 D8C 104.1(15)
D8B C8 D8A 98.8(13)
D8C C8 D8A 109.7(13)
D8B C8 C4 113.2(8)
D8C C8 C4 117.4(9)
D8A C8 C4 111.8(8)
C13 N5 C9 116.2(3)
C13 N5 Co1 122.1(4)
C9 N5 Co1 121.2(4)
D9 C9 N5 115.2(5)
D9 C9 C10 120.9(5)
N5 C9 C10 123.8(4)
D10 C10 C9 121.3(6)
D10 C10 C11 119.5(6)
C9 C10 C11 119.0(4)
D11 C11 C12 120.9(8)
D11 C11 C10 121.4(7)
C12 C11 C10 117.6(4)
D12 C12 C11 122.3(6)
D12 C12 C13 118.3(6)
C11 C12 C13 119.3(5)
D13 C13 N5 115.7(5)
D13 C13 C12 120.3(5)
N5 C13 C12 123.9(4)
D14A C14 C15 110.8(4)
D14A C14 C18 109.2(4)
C15 C14 C18 109.6
D14A C14 Co1 103.7(5)
C15 C14 Co1 111.3(3)
C18 C14 Co1 112.2(3)
O5 C15 O6 123.3
O5 C15 C14 125.9
O6 C15 C14 110.9
C15 O6 C16 116.5
O6 C16 C17 110.0
C14 C18 C19 111.7
O7 C19 O8 125.4
O7 C19 C18 125.5
O8 C19 C18 109.1
C19 O8 C20 107.7
O8 C20 C21 104.3
D14B C14B C15B 103.0(8)
D14B C14B C18B 107.1(8)
C15B C14B C18B 113.7
D14B C14B Co1 114.3(9)
C15B C14B Co1 105.8(3)
C18B C14B Co1 112.6(3)
O5B C15B O6B 123.1
O5B C15B C14B 124.8
O6B C15B C14B 112.0
C15B O6B C16B 115.3
O6B C16B C17B 106.3
C19B C18B C14B 114.7
O7B C19B O8B 122.1
O7B C19B C18B 123.3
O8B C19B C18B 114.0
C19B O8B C20B 121.6
C21B C20B O8B 109.0

loop_
_geom_bond_atom_site_label_1
_geom_bond_atom_site_label_2
_geom_bond_distance
Co1 N3 1.872(10)
Co1 N2 1.874(9)
Co1 N4 1.888(9)
Co1 N1 1.911(10)
Co1 N5 2.046(9)
Co1 C14B 2.075(10)
Co1 C14 2.098(9)
N1 C1 1.282(6)
N1 O1 1.340(6)
N2 C2 1.327(6)
N2 O2 1.342(8)
N3 C3 1.306(6)
N3 O3 1.347(7)
N4 C4 1.312(5)
N4 O4 1.323(7)
C1 C2 1.459(7)
C1 C5 1.493(7)
C2 C6 1.483(8)
C3 C4 1.485(7)
C3 C7 1.495(8)
C4 C8 1.466(6)
C5 D5C 0.969(12)
C5 D5A 1.011(13)
C5 D5B 1.015(10)
C6 D6B 0.986(12)
C6 D6C 1.011(14)
C6 D6A 1.027(13)
C7 D7A 0.984(16)
C7 D7C 1.003(11)
C7 D7B 1.035(13)
C8 D8B 0.977(13)
C8 D8C 0.980(13)
C8 D8A 1.051(16)
N5 C13 1.342(5)
N5 C9 1.343(5)
C9 D9 1.094(8)
C9 C10 1.374(6)
C10 D10 1.079(8)
C10 C11 1.412(8)
C11 D11 1.058(8)
C11 C12 1.366(7)
C12 D12 1.077(9)
C12 C13 1.389(6)
C13 D13 1.113(7)
C14 D14A 1.094(8)
C14 C15 1.5061
C14 C18 1.5268
C15 O5 1.2181
C15 O6 1.3437
O6 C16 1.4237
C16 C17 1.4886
C18 C19 1.5469
C19 O7 1.2108
C19 O8 1.3328
O8 C20 1.4233
C20 C21 1.6102
C14B D14B 1.048(15)
C14B C15B 1.4878
C14B C18B 1.5431
C15B O5B 1.2168
C15B O6B 1.3539
O6B C16B 1.4574
C16B C17B 1.5243
C18B C19B 1.5269
C19B O7B 1.1852
C19B O8B 1.3448
O8B C20B 1.5800
C20B C21B 1.4597
